data_7053168
loop_
_publ_author_name
'Hirano, Masafumi'
'Inoue, Haruka'
'Okamoto, Takuya'
'Ueda, Takao'
'Komine, Nobuyuki'
'Komiya, Sanshiro'
'Wang, Xian-qi'
'Bennett, Martin A.'

_publ_section_title
;
 Cross-dimerisation between different cisoid- and transoid-1,3-dienes at a
 ruthenium(0) centre
;
_journal_issue 11
_journal_name_full 'New Journal of Chemistry'
_journal_page_first 3433
_journal_paper_doi 10.1039/c3nj00429e
_journal_volume 37
_journal_year 2013
_chemical_formula_moiety 'C18 H28 Ru'
_chemical_formula_sum 'C18 H28 Ru'
_chemical_formula_weight 345.49
_space_group_IT_number 61
_symmetry_cell_setting orthorhombic
_symmetry_Int_Tables_number 61
_symmetry_space_group_name_Hall '-P 2ac 2ab'
_symmetry_space_group_name_H-M 'P b c a'
_atom_sites_solution_hydrogens geom
_atom_sites_solution_primary direct
_atom_sites_solution_secondary difmap
_cell_angle_alpha 90.0000
_cell_angle_beta 90.0000
_cell_angle_gamma 90.0000
_cell_formula_units_Z 8
_cell_length_a 8.852(6)
_cell_length_b 14.382(9)
_cell_length_c 24.096(14)
_cell_measurement_reflns_used 6996
_cell_measurement_temperature 200
_cell_measurement_theta_max 27.45
_cell_measurement_theta_min 3.19
_cell_volume 3068(3)
_computing_cell_refinement CrystalClear
_computing_data_collection 'CrystalClear (Rigaku Inc., 2007)'
_computing_data_reduction CrystalClear
_computing_molecular_graphics 'CrystalStructure 4.0'
_computing_publication_material 'CrystalStructure 4.0 (Rigaku, 2010)'
_computing_structure_refinement 'SHELXL97 (Sheldrick, 2008)'
_computing_structure_solution 'SIR92 (Altomare, et al., 1994)'
_diffrn_ambient_temperature 200
_diffrn_detector_area_resol_mean 7.314
_diffrn_measured_fraction_theta_full 0.994
_diffrn_measured_fraction_theta_max 0.994
_diffrn_measurement_device_type 'Rigaku Mercury70'
_diffrn_measurement_method w
_diffrn_radiation_type 'Mo Ka'
_diffrn_radiation_wavelength 0.71075
_diffrn_reflns_av_R_equivalents 0.0457
_diffrn_reflns_limit_h_max 11
_diffrn_reflns_limit_h_min -11
_diffrn_reflns_limit_k_max 16
_diffrn_reflns_limit_k_min -18
_diffrn_reflns_limit_l_max 31
_diffrn_reflns_limit_l_min -30
_diffrn_reflns_number 23028
_diffrn_reflns_theta_full 27.48
_diffrn_reflns_theta_max 27.48
_diffrn_standards_number 0
_exptl_absorpt_coefficient_mu 1.008
_exptl_absorpt_correction_T_max 0.925
_exptl_absorpt_correction_T_min 0.874
_exptl_absorpt_correction_type numerical
_exptl_absorpt_process_details 'NUMABS (Rigaku, 1999)'
_exptl_crystal_colour paleyellow
_exptl_crystal_density_diffrn 1.496
_exptl_crystal_density_method 'not measured'
_exptl_crystal_description prism
_exptl_crystal_F_000 1440.00
_exptl_crystal_size_max 0.182
_exptl_crystal_size_mid 0.088
_exptl_crystal_size_min 0.077
_refine_diff_density_max 1.140
_refine_diff_density_min -0.470
_refine_ls_extinction_method none
_refine_ls_goodness_of_fit_ref 1.066
_refine_ls_hydrogen_treatment refxyz
_refine_ls_number_parameters 284
_refine_ls_number_reflns 3496
_refine_ls_number_restraints 0
_refine_ls_R_factor_gt 0.0353
_refine_ls_shift/su_max 0.001
_refine_ls_structure_factor_coef Fsqd
_refine_ls_weighting_details 'w = 1/[s^2^(Fo^2^)+(0.0416P)^2^+0.0000P] where P=(Fo^2^+2Fc^2^)/3'
_refine_ls_weighting_scheme calc
_refine_ls_wR_factor_ref 0.0849
_reflns_number_gt 2588
_reflns_number_total 3496
_reflns_threshold_expression F^2^>2.0s(F^2^)
_cod_data_source_file c3nj00429e.txt
_cod_data_source_block INH0445-4(complex2da)
_cod_database_code 7053168

loop_
_symmetry_equiv_pos_site_id
_symmetry_equiv_pos_as_xyz
1 +X,+Y,+Z
2 1/2-X,1/2+Y,+Z
3 +X,1/2-Y,1/2+Z
4 1/2-X,-Y,1/2+Z
5 -X,-Y,-Z
6 1/2+X,1/2-Y,-Z
7 -X,1/2+Y,1/2-Z
8 1/2+X,+Y,1/2-Z

loop_
_atom_site_label
_atom_site_type_symbol
_atom_site_fract_x
_atom_site_fract_y
_atom_site_fract_z
_atom_site_U_iso_or_equiv
_atom_site_adp_type
_atom_site_occupancy
_atom_site_symmetry_multiplicity
_atom_site_calc_flag
Ru1 Ru 0.40838(3) 0.958662(16) 0.134941(9) 0.02900(10) Uani 1.0 8 d
C1 C 0.3130(5) 0.8572(3) 0.19335(14) 0.0425(9) Uani 1.0 8 d
C2 C 0.4031(4) 0.8044(3) 0.15554(14) 0.0392(8) Uani 1.0 8 d
C3 C 0.3652(4) 0.8064(3) 0.09835(14) 0.0406(8) Uani 1.0 8 d
C4 C 0.2028(5) 0.8123(3) 0.07791(16) 0.0494(10) Uani 1.0 8 d
C5 C 0.1799(5) 0.8946(3) 0.03924(15) 0.0504(10) Uani 1.0 8 d
C6 C 0.2302(4) 0.9804(3) 0.06937(14) 0.0395(8) Uani 1.0 8 d
C7 C 0.1754(5) 1.0017(3) 0.12291(16) 0.0457(9) Uani 1.0 8 d
C8 C 0.2447(5) 1.0700(3) 0.15488(18) 0.0506(10) Uani 1.0 8 d
C9 C 0.5364(6) 0.7484(3) 0.1745(2) 0.0553(11) Uani 1.0 8 d
C10 C 0.4669(7) 0.7600(3) 0.05618(19) 0.0589(12) Uani 1.0 8 d
C11 C 0.5847(4) 0.9798(3) 0.07232(13) 0.0358(8) Uani 1.0 8 d
C12 C 0.5300(5) 1.0673(3) 0.08771(13) 0.0381(8) Uani 1.0 8 d
C13 C 0.6180(5) 1.1364(3) 0.12289(16) 0.0514(10) Uani 1.0 8 d
C14 C 0.5777(6) 1.1302(4) 0.18461(17) 0.0604(12) Uani 1.0 8 d
C15 C 0.5352(5) 1.0327(3) 0.20173(14) 0.0484(10) Uani 1.0 8 d
C16 C 0.6151(4) 0.9540(3) 0.18716(14) 0.0463(10) Uani 1.0 8 d
C17 C 0.7627(5) 0.9541(4) 0.15240(18) 0.0527(10) Uani 1.0 8 d
C18 C 0.7374(5) 0.9453(4) 0.09101(16) 0.0497(10) Uani 1.0 8 d
H1 H 0.203(5) 0.857(2) 0.1898(12) 0.041(10) Uiso 1.0 8 d
H2 H 0.347(4) 0.857(2) 0.2291(13) 0.033(9) Uiso 1.0 8 d
H3 H 0.132(4) 0.814(3) 0.1089(15) 0.042(10) Uiso 1.0 8 d
H4 H 0.180(4) 0.754(3) 0.0577(13) 0.044(10) Uiso 1.0 8 d
H5 H 0.077(4) 0.8945(19) 0.0301(12) 0.027(8) Uiso 1.0 8 d
H6 H 0.245(5) 0.887(3) 0.0035(18) 0.077(13) Uiso 1.0 8 d
H7 H 0.269(4) 1.033(2) 0.0507(14) 0.044(10) Uiso 1.0 8 d
H8 H 0.115(4) 0.966(3) 0.1392(13) 0.036(11) Uiso 1.0 8 d
H9 H 0.217(5) 1.077(3) 0.1909(16) 0.055(11) Uiso 1.0 8 d
H10 H 0.284(5) 1.127(3) 0.1396(13) 0.053(11) Uiso 1.0 8 d
H11 H 0.516(5) 0.678(3) 0.1677(16) 0.081(14) Uiso 1.0 8 d
H12 H 0.551(5) 0.752(3) 0.2123(19) 0.079(15) Uiso 1.0 8 d
H13 H 0.633(5) 0.761(3) 0.1598(16) 0.055(12) Uiso 1.0 8 d
H14 H 0.574(5) 0.764(3) 0.0639(16) 0.059(13) Uiso 1.0 8 d
H15 H 0.433(5) 0.691(4) 0.0529(18) 0.082(14) Uiso 1.0 8 d
H16 H 0.453(6) 0.784(3) 0.0211(18) 0.090(17) Uiso 1.0 8 d
H17 H 0.548(4) 0.9597(19) 0.0399(13) 0.027(8) Uiso 1.0 8 d
H18 H 0.458(4) 1.098(2) 0.0609(12) 0.031(8) Uiso 1.0 8 d
H19 H 0.596(4) 1.201(3) 0.1075(17) 0.068(13) Uiso 1.0 8 d
H20 H 0.723(5) 1.124(2) 0.1151(14) 0.047(11) Uiso 1.0 8 d
H21 H 0.491(5) 1.174(3) 0.1965(15) 0.067(13) Uiso 1.0 8 d
H22 H 0.654(5) 1.150(3) 0.2083(15) 0.058(12) Uiso 1.0 8 d
H23 H 0.473(4) 1.031(2) 0.2350(14) 0.042(9) Uiso 1.0 8 d
H24 H 0.608(4) 0.904(3) 0.2084(14) 0.032(9) Uiso 1.0 8 d
H25 H 0.820(5) 0.904(3) 0.1655(15) 0.054(11) Uiso 1.0 8 d
H26 H 0.811(4) 1.007(3) 0.1633(14) 0.039(10) Uiso 1.0 8 d
H27 H 0.738(5) 0.882(3) 0.0794(16) 0.068(13) Uiso 1.0 8 d
H28 H 0.810(5) 0.982(3) 0.0706(15) 0.054(11) Uiso 1.0 8 d

loop_
_atom_site_aniso_label
_atom_site_aniso_U_11
_atom_site_aniso_U_22
_atom_site_aniso_U_33
_atom_site_aniso_U_12
_atom_site_aniso_U_13
_atom_site_aniso_U_23
Ru1 0.02681(15) 0.03500(16) 0.02520(14) -0.00010(10) 0.00281(9) 0.00037(10)
C1 0.041(3) 0.052(3) 0.0343(18) -0.0029(17) 0.0087(16) 0.0056(16)
C2 0.041(2) 0.0387(18) 0.0376(17) -0.0016(16) 0.0079(15) 0.0045(15)
C3 0.046(3) 0.0322(16) 0.0435(18) -0.0041(15) 0.0100(16) -0.0018(15)
C4 0.051(3) 0.050(3) 0.048(2) -0.0151(19) -0.0039(19) 0.0005(18)
C5 0.045(3) 0.060(3) 0.046(2) -0.0122(19) -0.0138(18) -0.0008(19)
C6 0.0299(19) 0.045(2) 0.0435(19) -0.0015(16) -0.0080(15) 0.0068(16)
C7 0.028(2) 0.050(2) 0.059(3) 0.0074(17) 0.0052(17) 0.006(2)
C8 0.051(3) 0.049(3) 0.052(3) 0.0131(19) 0.0104(19) -0.0070(19)
C9 0.055(3) 0.052(3) 0.059(3) 0.011(2) 0.008(3) 0.015(3)
C10 0.074(4) 0.049(3) 0.053(3) 0.003(3) 0.020(3) -0.009(2)
C11 0.0289(18) 0.052(2) 0.0261(16) -0.0062(15) 0.0045(14) 0.0069(14)
C12 0.039(2) 0.0433(19) 0.0315(17) -0.0118(16) -0.0006(15) 0.0070(15)
C13 0.055(3) 0.049(3) 0.050(3) -0.018(2) -0.0014(19) -0.0005(19)
C14 0.073(4) 0.063(3) 0.045(3) -0.024(3) -0.006(2) -0.013(2)
C15 0.051(3) 0.065(3) 0.0286(17) -0.017(2) -0.0026(17) -0.0058(17)
C16 0.038(3) 0.068(3) 0.0334(18) -0.0113(19) -0.0112(15) 0.0184(19)
C17 0.0235(19) 0.065(3) 0.070(3) -0.0017(19) -0.0133(17) 0.014(3)
C18 0.031(2) 0.070(3) 0.048(3) 0.0009(19) 0.0072(17) 0.011(2)

loop_
_atom_type_symbol
_atom_type_description
_atom_type_scat_dispersion_real
_atom_type_scat_dispersion_imag
_atom_type_scat_source
C C 0.003 0.002
;
International Tables for Crystallography
(1992, Vol. C, Tables 4.2.6.8 and 6.1.1.4)
;
H H 0.000 0.000
;
International Tables for Crystallography
(1992, Vol. C, Table 6.1.1.4)
;
Ru Ru -1.259 0.836
;
International Tables for Crystallography
(1992, Vol. C, Tables 4.2.6.8 and 6.1.1.4)
;

loop_
_geom_angle_atom_site_label_1
_geom_angle_atom_site_label_2
_geom_angle_atom_site_label_3
_geom_angle
_geom_angle_publ_flag
C1 Ru1 C2 37.25(13) yes
C1 Ru1 C3 64.31(13) yes
C1 Ru1 C6 105.80(14) yes
C1 Ru1 C7 84.82(15) yes
C1 Ru1 C8 95.14(16) yes
C1 Ru1 C11 143.83(14) yes
C1 Ru1 C12 170.38(13) yes
C1 Ru1 C15 92.77(14) yes
C1 Ru1 C16 86.19(15) yes
C2 Ru1 C3 35.29(12) yes
C2 Ru1 C6 105.89(13) yes
C2 Ru1 C7 106.70(14) yes
C2 Ru1 C8 130.17(14) yes
C2 Ru1 C11 107.49(13) yes
C2 Ru1 C12 144.22(13) yes
C2 Ru1 C15 108.58(14) yes
C2 Ru1 C16 82.17(14) yes
C3 Ru1 C6 75.92(13) yes
C3 Ru1 C7 93.44(14) yes
C3 Ru1 C8 129.65(14) yes
C3 Ru1 C11 89.26(13) yes
C3 Ru1 C12 122.31(13) yes
C3 Ru1 C15 141.54(14) yes
C3 Ru1 C16 108.22(14) yes
C6 Ru1 C7 37.14(14) yes
C6 Ru1 C8 66.02(15) yes
C6 Ru1 C11 89.79(13) yes
C6 Ru1 C12 83.23(13) yes
C6 Ru1 C15 142.26(14) yes
C6 Ru1 C16 167.80(13) yes
C7 Ru1 C8 36.96(15) yes
C7 Ru1 C11 122.98(14) yes
C7 Ru1 C12 101.08(15) yes
C7 Ru1 C15 115.94(15) yes
C7 Ru1 C16 150.00(15) yes
C8 Ru1 C11 121.03(15) yes
C8 Ru1 C12 85.39(15) yes
C8 Ru1 C15 80.06(16) yes
C8 Ru1 C16 116.01(16) yes
C11 Ru1 C12 37.00(13) yes
C11 Ru1 C15 94.14(14) yes
C11 Ru1 C16 78.92(13) yes
C12 Ru1 C15 77.84(14) yes
C12 Ru1 C16 84.95(14) yes
C15 Ru1 C16 36.12(15) yes
Ru1 C1 C2 74.3(2) yes
Ru1 C2 C1 68.4(2) yes
Ru1 C2 C3 76.87(19) yes
Ru1 C2 C9 125.0(3) yes
C1 C2 C3 118.5(3) yes
C1 C2 C9 122.0(4) yes
C3 C2 C9 119.5(4) yes
Ru1 C3 C2 67.84(19) yes
Ru1 C3 C4 102.7(3) yes
Ru1 C3 C10 123.8(3) yes
C2 C3 C4 122.6(4) yes
C2 C3 C10 120.2(4) yes
C4 C3 C10 111.7(4) yes
C3 C4 C5 111.6(4) yes
C4 C5 C6 107.7(3) yes
Ru1 C6 C5 115.7(3) yes
Ru1 C6 C7 68.3(2) yes
C5 C6 C7 121.3(4) yes
Ru1 C7 C6 74.5(3) yes
Ru1 C7 C8 73.0(3) yes
C6 C7 C8 120.5(4) yes
Ru1 C8 C7 70.0(3) yes
Ru1 C11 C12 72.3(2) yes
Ru1 C11 C18 112.8(3) yes
C12 C11 C18 121.8(4) yes
Ru1 C12 C11 70.7(2) yes
Ru1 C12 C13 115.1(3) yes
C11 C12 C13 124.0(4) yes
C12 C13 C14 112.5(4) yes
C13 C14 C15 112.2(4) yes
Ru1 C15 C14 111.8(3) yes
Ru1 C15 C16 71.5(3) yes
C14 C15 C16 124.4(4) yes
Ru1 C16 C15 72.4(3) yes
Ru1 C16 C17 112.8(3) yes
C15 C16 C17 124.6(4) yes
C16 C17 C18 114.0(3) yes
C11 C18 C17 113.6(4) yes
Ru1 C1 H1 109.1(18) no
Ru1 C1 H2 118.3(19) no
C2 C1 H1 119.9(18) no
C2 C1 H2 114.7(19) no
H1 C1 H2 114(3) no
C3 C4 H3 111(2) no
C3 C4 H4 108(2) no
C5 C4 H3 112(2) no
C5 C4 H4 109.3(19) no
H3 C4 H4 105(3) no
C4 C5 H5 105.7(17) no
C4 C5 H6 111(2) no
C6 C5 H5 113.9(17) no
C6 C5 H6 109(2) no
H5 C5 H6 110(3) no
Ru1 C6 H7 101(2) no
C5 C6 H7 122(2) no
C7 C6 H7 113(2) no
Ru1 C7 H8 111(3) no
C6 C7 H8 121(3) no
C8 C7 H8 117(3) no
Ru1 C8 H9 118(3) no
Ru1 C8 H10 107(3) no
C7 C8 H9 119(3) no
C7 C8 H10 123(2) no
H9 C8 H10 112(3) no
C2 C9 H11 110(3) no
C2 C9 H12 112(3) no
C2 C9 H13 120(3) no
H11 C9 H12 103(4) no
H11 C9 H13 106(4) no
H12 C9 H13 104(4) no
C3 C10 H14 115(3) no
C3 C10 H15 108(3) no
C3 C10 H16 111(3) no
H14 C10 H15 111(4) no
H14 C10 H16 107(4) no
H15 C10 H16 105(4) no
Ru1 C11 H17 107(2) no
C12 C11 H17 113.4(18) no
C18 C11 H17 118.7(19) no
Ru1 C12 H18 109.5(18) no
C11 C12 H18 116.3(17) no
C13 C12 H18 113.1(17) no
C12 C13 H19 107(3) no
C12 C13 H20 105.2(19) no
C14 C13 H19 111(3) no
C14 C13 H20 114(2) no
H19 C13 H20 107(3) no
C13 C14 H21 114(2) no
C13 C14 H22 114(3) no
C15 C14 H21 108(3) no
C15 C14 H22 108(3) no
H21 C14 H22 100(4) no
Ru1 C15 H23 107(2) no
C14 C15 H23 113.1(17) no
C16 C15 H23 118.5(18) no
Ru1 C16 H24 107(2) no
C15 C16 H24 119(2) no
C17 C16 H24 112(2) no
C16 C17 H25 106(3) no
C16 C17 H26 104(3) no
C18 C17 H25 110(3) no
C18 C17 H26 115(3) no
H25 C17 H26 107(4) no
C11 C18 H27 103(3) no
C11 C18 H28 105(3) no
C17 C18 H27 111(3) no
C17 C18 H28 111(3) no
H27 C18 H28 112(4) no

loop_
_geom_bond_atom_site_label_1
_geom_bond_atom_site_label_2
_geom_bond_distance
_geom_bond_publ_flag
Ru1 C1 2.196(4) yes
Ru1 C2 2.274(4) yes
Ru1 C3 2.391(4) yes
Ru1 C6 2.254(4) yes
Ru1 C7 2.173(4) yes
Ru1 C8 2.212(5) yes
Ru1 C11 2.192(4) yes
Ru1 C12 2.212(4) yes
Ru1 C15 2.232(4) yes
Ru1 C16 2.222(4) yes
C1 C2 1.429(5) yes
C2 C3 1.418(5) yes
C2 C9 1.500(6) yes
C3 C4 1.522(6) yes
C3 C10 1.513(6) yes
C4 C5 1.520(6) yes
C5 C6 1.499(6) yes
C6 C7 1.412(6) yes
C7 C8 1.391(6) yes
C11 C12 1.397(5) yes
C11 C18 1.509(5) yes
C12 C13 1.522(6) yes
C13 C14 1.532(6) yes
C14 C15 1.510(7) yes
C15 C16 1.381(6) yes
C16 C17 1.552(6) yes
C17 C18 1.501(6) yes
C1 H1 0.98(4) no
C1 H2 0.91(3) no
C4 H3 0.98(4) no
C4 H4 0.99(4) no
C5 H5 0.94(3) no
C5 H6 1.04(5) no
C6 H7 0.95(4) no
C7 H8 0.84(4) no
C8 H9 0.91(4) no
C8 H10 0.97(4) no
C9 H11 1.04(5) no
C9 H12 0.92(5) no
C9 H13 0.94(4) no
C10 H14 0.97(5) no
C10 H15 1.04(5) no
C10 H16 0.92(5) no
C11 H17 0.89(3) no
C12 H18 1.01(3) no
C13 H19 1.02(5) no
C13 H20 0.97(4) no
C14 H21 1.03(4) no
C14 H22 0.93(4) no
C15 H23 0.97(4) no
C16 H24 0.88(4) no
C17 H25 0.94(4) no
C17 H26 0.91(4) no
C18 H27 0.96(4) no
C18 H28 0.97(4) no

loop_
_geom_contact_atom_site_label_1
_geom_contact_atom_site_label_2
_geom_contact_distance
_geom_contact_publ_flag
_geom_contact_site_symmetry_2
C1 C4 3.018(6) no .
C4 C7 2.942(6) no .
C5 C10 3.221(7) no .
C8 C13 3.526(7) no .
C8 C14 3.155(7) no .
C9 C10 2.922(7) no .
C9 C16 3.052(7) no .
C10 C11 3.352(6) no .
C11 C14 3.465(6) no .
C12 C17 3.053(6) no .
C13 C16 3.047(6) no .
C13 C17 3.004(7) no .
C13 C18 3.043(7) no .
C14 C17 3.115(7) no .
C15 C18 3.450(6) no .
Ru1 H3 3.28(4) no .
Ru1 H13 3.52(4) no .
Ru1 H14 3.59(4) no .
Ru1 H21 3.51(4) no .
Ru1 H27 3.40(4) no .
C1 H3 2.67(4) no .
C1 H8 2.68(4) no .
C1 H9 3.27(4) no .
C1 H11 3.20(5) no .
C1 H12 2.63(5) no .
C1 H13 3.26(4) no .
C1 H23 3.04(3) no .
C1 H24 2.72(3) no .
C2 H3 2.66(4) no .
C2 H4 3.16(4) no .
C2 H8 3.47(4) no .
C2 H14 2.74(4) no .
C2 H15 2.98(5) no .
C2 H16 3.28(5) no .
C2 H24 2.64(3) no .
C3 H1 2.73(4) no .
C3 H2 3.24(3) no .
C3 H5 3.29(3) no .
C3 H6 2.77(5) no .
C3 H7 3.56(3) no .
C3 H8 3.33(4) no .
C3 H11 2.82(5) no .
C3 H12 3.29(5) no .
C3 H13 2.87(4) no .
C3 H17 3.07(3) no .
C3 H27 3.50(4) no .
C4 H1 2.77(3) no .
C4 H7 3.30(3) no .
C4 H8 2.77(4) no .
C4 H14 3.38(5) no .
C4 H15 2.75(5) no .
C4 H16 2.63(5) no .
C5 H8 2.68(4) no .
C5 H16 2.92(5) no .
C5 H17 3.39(3) no .
C6 H1 3.41(3) no .
C6 H3 2.72(4) no .
C6 H4 3.30(4) no .
C6 H9 3.24(4) no .
C6 H10 2.75(4) no .
C6 H17 2.92(3) no .
C6 H18 2.64(3) no .
C7 H1 2.64(3) no .
C7 H3 2.75(4) no .
C7 H5 2.85(3) no .
C7 H6 3.37(4) no .
C7 H18 3.23(3) no .
C8 H1 3.20(3) no .
C8 H7 2.58(4) no .
C8 H18 2.98(3) no .
C8 H21 2.83(4) no .
C8 H23 2.85(4) no .
C9 H1 3.36(4) no .
C9 H2 2.64(3) no .
C9 H14 2.70(4) no .
C9 H15 3.18(5) no .
C9 H24 2.47(3) no .
C9 H25 3.37(4) no .
C9 H27 3.48(4) no .
C10 H3 3.32(4) no .
C10 H4 2.54(4) no .
C10 H6 2.97(4) no .
C10 H11 2.96(4) no .
C10 H13 2.90(4) no .
C10 H17 2.99(3) no .
C10 H27 3.02(4) no .
C11 H7 2.94(4) no .
C11 H14 3.11(4) no .
C11 H16 3.29(5) no .
C11 H19 3.29(5) no .
C11 H20 2.62(4) no .
C11 H24 3.46(4) no .
C11 H25 3.26(4) no .
C11 H26 2.99(4) no .
C12 H7 2.52(4) no .
C12 H10 2.66(4) no .
C12 H21 3.06(4) no .
C12 H22 3.33(4) no .
C12 H26 3.20(4) no .
C12 H27 3.25(4) no .
C12 H28 2.80(4) no .
C13 H10 2.99(4) no .
C13 H17 3.29(3) no .
C13 H23 3.35(4) no .
C13 H26 2.71(4) no .
C13 H28 3.07(4) no .
C14 H9 3.29(4) no .
C14 H10 2.82(4) no .
C14 H18 3.20(3) no .
C14 H24 3.31(4) no .
C14 H26 2.77(4) no .
C15 H2 3.09(3) no .
C15 H9 2.90(4) no .
C15 H10 3.01(4) no .
C15 H18 3.59(3) no .
C15 H19 3.36(5) no .
C15 H20 2.97(4) no .
C15 H25 3.25(4) no .
C15 H26 2.64(4) no .
C16 H2 2.93(3) no .
C16 H12 3.02(5) no .
C16 H13 2.86(4) no .
C16 H17 3.60(3) no .
C16 H20 3.14(4) no .
C16 H21 3.36(4) no .
C16 H22 2.89(4) no .
C16 H27 3.00(4) no .
C16 H28 3.32(4) no .
C17 H13 3.01(4) no .
C17 H17 3.31(3) no .
C17 H20 2.62(3) no .
C17 H22 3.27(4) no .
C17 H23 3.43(4) no .
C18 H13 3.26(4) no .
C18 H14 3.05(4) no .
C18 H18 3.38(3) no .
C18 H20 2.63(3) no .
C18 H24 3.11(4) no .
H1 H3 2.14(5) no .
H1 H4 3.52(5) no .
H1 H8 2.13(5) no .
H1 H9 3.16(5) no .
H1 H12 3.47(6) no .
H2 H3 3.52(5) no .
H2 H8 3.37(5) no .
H2 H9 3.49(5) no .
H2 H11 3.32(6) no .
H2 H12 2.39(6) no .
H2 H13 3.33(5) no .
H2 H23 2.74(5) no .
H2 H24 2.45(5) no .
H3 H5 2.28(5) no .
H3 H6 2.93(6) no .
H3 H8 2.31(5) no .
H3 H15 3.47(6) no .
H3 H16 3.57(6) no .
H4 H5 2.31(5) no .
H4 H6 2.39(5) no .
H4 H14 3.50(6) no .
H4 H15 2.42(6) no .
H4 H16 2.61(6) no .
H5 H7 2.67(5) no .
H5 H8 2.84(5) no .
H6 H7 2.40(5) no .
H6 H15 3.49(6) no .
H6 H16 2.40(6) no .
H6 H17 3.01(5) no .
H7 H8 2.71(5) no .
H7 H9 3.47(5) no .
H7 H10 2.54(5) no .
H7 H17 2.70(5) no .
H7 H18 1.93(5) no .
H8 H9 2.22(5) no .
H8 H10 2.76(5) no .
H9 H21 2.80(6) no .
H9 H23 2.59(6) no .
H10 H18 2.48(5) no .
H10 H19 3.06(6) no .
H10 H21 2.39(6) no .
H10 H23 3.17(5) no .
H11 H14 2.84(6) no .
H11 H15 2.87(6) no .
H11 H24 3.49(6) no .
H12 H14 3.59(6) no .
H12 H24 2.25(6) no .
H12 H25 3.43(6) no .
H13 H14 2.37(6) no .
H13 H15 3.28(6) no .
H13 H24 2.38(5) no .
H13 H25 2.64(6) no .
H13 H27 2.76(6) no .
H14 H17 2.88(5) no .
H14 H27 2.26(6) no .
H16 H17 2.70(5) no .
H16 H27 3.21(6) no .
H17 H18 2.20(4) no .
H17 H20 3.36(5) no .
H17 H27 2.24(5) no .
H17 H28 2.46(5) no .
H18 H19 2.22(5) no .
H18 H20 2.71(5) no .
H18 H21 3.46(5) no .
H18 H28 3.54(5) no .
H19 H21 2.37(6) no .
H19 H22 2.59(6) no .
H20 H21 2.93(6) no .
H20 H22 2.36(5) no .
H20 H25 3.50(5) no .
H20 H26 2.19(5) no .
H20 H27 3.59(5) no .
H20 H28 2.43(5) no .
H21 H23 2.26(5) no .
H22 H23 2.43(5) no .
H22 H24 3.56(5) no .
H22 H26 2.72(5) no .
H23 H24 2.27(5) no .
H23 H26 3.47(5) no .
H24 H25 2.15(5) no .
H24 H26 2.57(5) no .
H24 H27 3.33(5) no .
H25 H27 2.22(5) no .
H25 H28 2.55(5) no .
H26 H27 2.78(5) no .
H26 H28 2.26(5) no .
C1 H12 3.59(5) no 8_455
C1 H24 3.06(3) no 8_455
C1 H25 3.47(4) no 8_455
C2 H9 3.54(4) no 2_545
C2 H10 3.06(4) no 2_545
C3 H10 3.06(4) no 2_545
C4 H10 3.05(4) no 2_545
C4 H16 3.54(5) no 6_465
C4 H18 3.42(3) no 2_545
C4 H19 3.17(4) no 2_545
C5 H14 3.50(4) no 6_465
C5 H15 3.35(5) no 6_465
C5 H16 3.58(5) no 6_465
C5 H28 3.59(4) no 1_455
C5 H28 3.19(4) no 5_675
C6 H15 3.38(5) no 2_555
C6 H17 3.40(3) no 5_675
C6 H28 3.43(4) no 5_675
C7 H11 3.24(5) no 2_555
C7 H15 3.34(5) no 2_555
C7 H25 3.59(4) no 1_455
C7 H26 3.37(4) no 1_455
C7 H28 3.48(4) no 1_455
C8 H4 3.60(4) no 2_555
C8 H11 2.80(5) no 2_555
C8 H15 3.40(5) no 2_555
C8 H22 3.58(4) no 8_455
C9 H9 3.35(4) no 2_545
C9 H10 3.43(4) no 2_545
C9 H20 3.13(4) no 2_645
C9 H21 3.30(4) no 7_645
C9 H22 3.19(4) no 2_645
C9 H22 3.58(4) no 7_645
C10 H4 3.33(4) no 6_565
C10 H5 3.19(3) no 6_565
C10 H6 3.55(4) no 6_565
C10 H10 3.55(4) no 2_545
C10 H18 3.55(3) no 5_675
C11 H6 3.05(4) no 5_675
C11 H7 3.24(4) no 5_675
C11 H17 3.07(3) no 5_675
C11 H18 3.42(3) no 5_675
C12 H4 3.34(4) no 2_555
C12 H6 3.04(5) no 5_675
C12 H16 3.39(5) no 5_675
C12 H17 3.18(3) no 5_675
C13 H3 3.39(4) no 2_555
C13 H4 3.50(4) no 2_555
C13 H6 3.30(5) no 5_675
C13 H11 3.47(5) no 2_655
C13 H13 2.97(4) no 2_655
C13 H14 3.58(4) no 2_655
C14 H9 3.33(4) no 8_555
C14 H12 3.24(5) no 7_655
C14 H13 3.23(4) no 2_655
C15 H9 3.11(4) no 8_555
C16 H1 3.37(3) no 8_555
C16 H2 3.20(3) no 8_555
C16 H9 3.54(4) no 8_555
C17 H2 3.26(3) no 8_555
C17 H8 3.14(4) no 1_655
C17 H23 3.47(4) no 8_555
C18 H5 3.42(3) no 1_655
C18 H6 3.32(4) no 5_675
C18 H7 3.43(4) no 5_675
C18 H8 3.55(4) no 1_655
H1 C16 3.37(3) no 8_455
H1 H10 3.52(5) no 2_545
H1 H12 3.11(6) no 8_455
H1 H21 3.15(5) no 2_545
H1 H24 2.68(5) no 8_455
H1 H25 3.50(6) no 1_455
H2 C16 3.20(3) no 8_455
H2 C17 3.26(3) no 8_455
H2 H12 3.35(6) no 8_455
H2 H13 3.56(5) no 8_455
H2 H21 3.50(5) no 7_645
H2 H22 3.34(5) no 7_645
H2 H24 2.69(5) no 8_455
H2 H25 2.64(5) no 8_455
H2 H26 3.38(5) no 8_455
H3 C13 3.39(4) no 2_545
H3 H10 2.88(5) no 2_545
H3 H18 3.41(5) no 2_545
H3 H19 2.58(5) no 2_545
H3 H21 3.11(5) no 2_545
H3 H25 3.33(5) no 1_455
H4 C8 3.60(4) no 2_545
H4 C10 3.33(4) no 6_465
H4 C12 3.34(4) no 2_545
H4 C13 3.50(4) no 2_545
H4 H7 3.21(5) no 2_545
H4 H10 2.71(5) no 2_545
H4 H14 3.09(5) no 6_465
H4 H15 3.54(6) no 6_465
H4 H16 2.82(6) no 6_465
H4 H18 2.56(5) no 2_545
H4 H19 2.82(5) no 2_545
H5 C10 3.19(3) no 6_465
H5 C18 3.42(3) no 1_455
H5 H14 3.22(5) no 6_465
H5 H15 2.67(5) no 6_465
H5 H16 3.06(6) no 6_465
H5 H27 3.23(5) no 1_455
H5 H28 2.85(5) no 1_455
H5 H28 3.17(5) no 5_675
H6 C10 3.55(4) no 6_465
H6 C11 3.05(4) no 5_675
H6 C12 3.04(5) no 5_675
H6 C13 3.30(5) no 5_675
H6 C18 3.32(4) no 5_675
H6 H14 3.11(6) no 6_465
H6 H15 3.27(6) no 6_465
H6 H17 3.05(5) no 5_675
H6 H18 3.06(6) no 5_675
H6 H19 3.28(6) no 5_675
H6 H20 2.88(6) no 5_675
H6 H28 2.64(6) no 5_675
H7 C11 3.24(4) no 5_675
H7 C18 3.43(4) no 5_675
H7 H4 3.21(5) no 2_555
H7 H15 2.89(6) no 2_555
H7 H17 2.72(5) no 5_675
H7 H27 3.37(5) no 5_675
H7 H28 3.01(5) no 5_675
H8 C17 3.14(4) no 1_455
H8 C18 3.55(4) no 1_455
H8 H11 3.34(6) no 2_555
H8 H23 3.41(5) no 8_455
H8 H25 2.83(6) no 1_455
H8 H26 2.82(5) no 1_455
H8 H28 3.17(5) no 1_455
H9 C2 3.54(4) no 2_555
H9 C9 3.35(4) no 2_555
H9 C14 3.33(4) no 8_455
H9 C15 3.11(4) no 8_455
H9 C16 3.54(4) no 8_455
H9 H11 2.58(6) no 2_555
H9 H12 3.49(6) no 2_555
H9 H22 2.70(6) no 8_455
H9 H23 2.88(5) no 8_455
H10 C2 3.06(4) no 2_555
H10 C3 3.06(4) no 2_555
H10 C4 3.05(4) no 2_555
H10 C9 3.43(4) no 2_555
H10 C10 3.55(4) no 2_555
H10 H1 3.52(5) no 2_555
H10 H3 2.88(5) no 2_555
H10 H4 2.71(5) no 2_555
H10 H11 2.83(6) no 2_555
H10 H15 2.98(6) no 2_555
H11 C7 3.24(5) no 2_545
H11 C8 2.80(5) no 2_545
H11 C13 3.47(5) no 2_645
H11 H8 3.34(6) no 2_545
H11 H9 2.58(6) no 2_545
H11 H10 2.83(6) no 2_545
H11 H20 2.75(6) no 2_645
H11 H21 3.27(6) no 7_645
H11 H22 3.11(6) no 2_645
H11 H22 3.37(6) no 7_645
H11 H23 3.16(5) no 7_645
H11 H26 2.91(6) no 2_645
H12 C1 3.59(5) no 8_555
H12 C14 3.24(5) no 7_645
H12 H1 3.11(6) no 8_555
H12 H2 3.35(6) no 8_555
H12 H9 3.49(6) no 2_545
H12 H20 3.59(6) no 2_645
H12 H21 2.49(6) no 7_645
H12 H22 3.00(6) no 2_645
H12 H22 3.01(6) no 7_645
H12 H23 3.43(6) no 7_645
H13 C13 2.97(4) no 2_645
H13 C14 3.23(4) no 2_645
H13 H2 3.56(5) no 8_555
H13 H19 2.84(6) no 2_645
H13 H20 2.58(5) no 2_645
H13 H22 2.73(6) no 2_645
H14 C5 3.50(4) no 6_565
H14 C13 3.58(4) no 2_645
H14 H4 3.09(5) no 6_565
H14 H5 3.22(5) no 6_565
H14 H6 3.11(6) no 6_565
H14 H19 3.24(6) no 2_645
H14 H20 2.97(6) no 2_645
H15 C5 3.35(5) no 6_565
H15 C6 3.38(5) no 2_545
H15 C7 3.34(5) no 2_545
H15 C8 3.40(5) no 2_545
H15 H4 3.54(6) no 6_565
H15 H5 2.67(5) no 6_565
H15 H6 3.27(6) no 6_565
H15 H7 2.89(6) no 2_545
H15 H10 2.98(6) no 2_545
H15 H20 3.53(6) no 2_645
H16 C4 3.54(5) no 6_565
H16 C5 3.58(5) no 6_565
H16 C12 3.39(5) no 5_675
H16 H4 2.82(6) no 6_565
H16 H5 3.06(6) no 6_565
H16 H18 2.72(6) no 5_675
H16 H19 3.14(6) no 5_675
H17 C6 3.40(3) no 5_675
H17 C11 3.07(3) no 5_675
H17 C12 3.18(3) no 5_675
H17 H6 3.05(5) no 5_675
H17 H7 2.72(5) no 5_675
H17 H17 2.40(4) no 5_675
H17 H18 2.57(5) no 5_675
H18 C4 3.42(3) no 2_555
H18 C10 3.55(3) no 5_675
H18 C11 3.42(3) no 5_675
H18 H3 3.41(5) no 2_555
H18 H4 2.56(5) no 2_555
H18 H6 3.06(6) no 5_675
H18 H16 2.72(6) no 5_675
H18 H17 2.57(5) no 5_675
H19 C4 3.17(4) no 2_555
H19 H3 2.58(5) no 2_555
H19 H4 2.82(5) no 2_555
H19 H6 3.28(6) no 5_675
H19 H13 2.84(6) no 2_655
H19 H14 3.24(6) no 2_655
H19 H16 3.14(6) no 5_675
H19 H25 3.31(6) no 2_655
H19 H27 3.06(6) no 2_655
H20 C9 3.13(4) no 2_655
H20 H6 2.88(6) no 5_675
H20 H11 2.75(6) no 2_655
H20 H12 3.59(6) no 2_655
H20 H13 2.58(5) no 2_655
H20 H14 2.97(6) no 2_655
H20 H15 3.53(6) no 2_655
H21 C9 3.30(4) no 7_655
H21 H1 3.15(5) no 2_555
H21 H2 3.50(5) no 7_655
H21 H3 3.11(5) no 2_555
H21 H11 3.27(6) no 7_655
H21 H12 2.49(6) no 7_655
H22 C8 3.58(4) no 8_555
H22 C9 3.19(4) no 2_655
H22 C9 3.58(4) no 7_655
H22 H2 3.34(5) no 7_655
H22 H9 2.70(6) no 8_555
H22 H11 3.11(6) no 2_655
H22 H11 3.37(6) no 7_655
H22 H12 3.00(6) no 2_655
H22 H12 3.01(6) no 7_655
H22 H13 2.73(6) no 2_655
H22 H23 3.58(5) no 8_555
H23 C17 3.47(4) no 8_455
H23 H8 3.41(5) no 8_555
H23 H9 2.88(5) no 8_555
H23 H11 3.16(5) no 7_655
H23 H12 3.43(6) no 7_655
H23 H22 3.58(5) no 8_455
H23 H25 3.31(5) no 8_455
H23 H26 2.86(5) no 8_455
H24 C1 3.06(3) no 8_555
H24 H1 2.68(5) no 8_555
H24 H2 2.69(5) no 8_555
H25 C1 3.47(4) no 8_555
H25 C7 3.59(4) no 1_655
H25 H1 3.50(6) no 1_655
H25 H2 2.64(5) no 8_555
H25 H3 3.33(5) no 1_655
H25 H8 2.83(6) no 1_655
H25 H19 3.31(6) no 2_645
H25 H23 3.31(5) no 8_555
H26 C7 3.37(4) no 1_655
H26 H2 3.38(5) no 8_555
H26 H8 2.82(5) no 1_655
H26 H11 2.91(6) no 2_655
H26 H23 2.86(5) no 8_555
H27 H5 3.23(5) no 1_655
H27 H7 3.37(5) no 5_675
H27 H19 3.06(6) no 2_645
H28 C5 3.59(4) no 1_655
H28 C5 3.19(4) no 5_675
H28 C6 3.43(4) no 5_675
H28 C7 3.48(4) no 1_655
H28 H5 2.85(5) no 1_655
H28 H5 3.17(5) no 5_675
H28 H6 2.64(6) no 5_675
H28 H7 3.01(5) no 5_675
H28 H8 3.17(5) no 1_655

loop_
_geom_torsion_atom_site_label_1
_geom_torsion_atom_site_label_2
_geom_torsion_atom_site_label_3
_geom_torsion_atom_site_label_4
_geom_torsion
_geom_torsion_publ_flag
C1 Ru1 C2 C3 128.2(3) no
C1 Ru1 C2 C9 -114.8(4) no
C1 Ru1 C3 C2 -31.85(15) no
C1 Ru1 C3 C4 88.4(2) no
C1 Ru1 C3 C10 -144.2(3) no
C3 Ru1 C1 C2 30.24(13) no
C1 Ru1 C6 C5 -57.3(3) no
C1 Ru1 C6 C7 58.06(17) no
C6 Ru1 C1 C2 95.62(17) no
C1 Ru1 C7 C6 -124.92(18) no
C1 Ru1 C7 C8 105.67(18) no
C7 Ru1 C1 C2 126.59(17) no
C1 Ru1 C8 C7 -74.32(19) no
C8 Ru1 C1 C2 162.13(17) no
C1 Ru1 C11 C12 -163.88(17) no
C1 Ru1 C11 C18 -46.1(4) no
C11 Ru1 C1 C2 -16.7(3) no
C1 Ru1 C15 C14 -159.8(3) no
C1 Ru1 C15 C16 79.69(17) no
C15 Ru1 C1 C2 -117.61(17) no
C1 Ru1 C16 C15 -99.98(17) no
C1 Ru1 C16 C17 139.2(3) no
C16 Ru1 C1 C2 -82.07(17) no
C2 Ru1 C3 C4 120.3(3) no
C2 Ru1 C3 C10 -112.4(4) no
C3 Ru1 C2 C1 -128.2(3) no
C3 Ru1 C2 C9 117.0(4) no
C2 Ru1 C6 C5 -18.5(3) no
C2 Ru1 C6 C7 96.84(15) no
C6 Ru1 C2 C1 -95.35(16) no
C6 Ru1 C2 C3 32.86(17) no
C6 Ru1 C2 C9 149.9(3) no
C2 Ru1 C7 C6 -94.43(17) no
C2 Ru1 C7 C8 136.16(15) no
C7 Ru1 C2 C1 -56.60(17) no
C7 Ru1 C2 C3 71.61(17) no
C7 Ru1 C2 C9 -171.4(3) no
C2 Ru1 C8 C7 -60.2(3) no
C8 Ru1 C2 C1 -23.6(3) no
C8 Ru1 C2 C3 104.6(2) no
C8 Ru1 C2 C9 -138.3(3) no
C2 Ru1 C11 C12 -174.41(13) no
C2 Ru1 C11 C18 -56.7(3) no
C11 Ru1 C2 C1 169.73(13) no
C11 Ru1 C2 C3 -62.05(17) no
C11 Ru1 C2 C9 55.0(3) no
C2 Ru1 C12 C11 9.1(3) no
C2 Ru1 C12 C13 -110.2(3) no
C12 Ru1 C2 C1 163.98(16) no
C12 Ru1 C2 C3 -67.8(3) no
C12 Ru1 C2 C9 49.2(4) no
C2 Ru1 C15 C14 165.7(2) no
C2 Ru1 C15 C16 45.23(19) no
C15 Ru1 C2 C1 69.03(18) no
C15 Ru1 C2 C3 -162.76(15) no
C15 Ru1 C2 C9 -45.7(3) no
C2 Ru1 C16 C15 -137.21(17) no
C2 Ru1 C16 C17 101.9(3) no
C16 Ru1 C2 C1 94.02(16) no
C16 Ru1 C2 C3 -137.77(16) no
C16 Ru1 C2 C9 -20.7(3) no
C3 Ru1 C6 C5 0.32(19) no
C3 Ru1 C6 C7 115.69(16) no
C6 Ru1 C3 C2 -147.45(17) no
C6 Ru1 C3 C4 -27.15(16) no
C6 Ru1 C3 C10 100.2(3) no
C3 Ru1 C7 C6 -61.12(17) no
C3 Ru1 C7 C8 169.47(16) no
C7 Ru1 C3 C2 -114.42(16) no
C7 Ru1 C3 C4 5.88(19) no
C7 Ru1 C3 C10 133.2(3) no
C3 Ru1 C8 C7 -13.7(3) no
C8 Ru1 C3 C2 -106.22(19) no
C8 Ru1 C3 C4 14.1(3) no
C8 Ru1 C3 C10 141.4(3) no
C3 Ru1 C11 C12 154.90(14) no
C3 Ru1 C11 C18 -87.3(2) no
C11 Ru1 C3 C2 122.58(15) no
C11 Ru1 C3 C4 -117.12(18) no
C11 Ru1 C3 C10 10.2(3) no
C3 Ru1 C12 C11 -30.1(2) no
C3 Ru1 C12 C13 -149.46(18) no
C12 Ru1 C3 C2 140.16(15) no
C12 Ru1 C3 C4 -99.55(19) no
C12 Ru1 C3 C10 27.8(3) no
C3 Ru1 C15 C14 149.74(18) no
C3 Ru1 C15 C16 29.2(3) no
C15 Ru1 C3 C2 26.9(3) no
C15 Ru1 C3 C4 147.15(19) no
C15 Ru1 C3 C10 -85.5(3) no
C3 Ru1 C16 C15 -161.34(14) no
C3 Ru1 C16 C17 77.8(3) no
C16 Ru1 C3 C2 44.51(17) no
C16 Ru1 C3 C4 164.80(16) no
C16 Ru1 C3 C10 -67.9(3) no
C6 Ru1 C7 C8 -129.4(3) no
C7 Ru1 C6 C5 -115.4(4) no
C6 Ru1 C8 C7 30.70(15) no
C8 Ru1 C6 C5 -145.9(3) no
C8 Ru1 C6 C7 -30.56(15) no
C6 Ru1 C11 C12 78.98(15) no
C6 Ru1 C11 C18 -163.3(2) no
C11 Ru1 C6 C5 89.6(2) no
C11 Ru1 C6 C7 -155.02(15) no
C6 Ru1 C12 C11 -98.71(15) no
C6 Ru1 C12 C13 141.9(3) no
C12 Ru1 C6 C5 126.1(3) no
C12 Ru1 C6 C7 -118.52(16) no
C6 Ru1 C15 C14 -39.3(4) no
C6 Ru1 C15 C16 -159.80(16) no
C15 Ru1 C6 C5 -173.90(18) no
C15 Ru1 C6 C7 -58.5(3) no
C7 Ru1 C8 C7 -0(13498810) no
C8 Ru1 C7 C6 129.4(3) no
C7 Ru1 C11 C12 61.3(2) no
C7 Ru1 C11 C18 179.03(18) no
C11 Ru1 C7 C6 30.2(3) no
C11 Ru1 C7 C8 -99.18(18) no
C7 Ru1 C12 C11 -131.44(16) no
C7 Ru1 C12 C13 109.2(3) no
C12 Ru1 C7 C6 62.76(18) no
C12 Ru1 C7 C8 -66.65(18) no
C7 Ru1 C15 C14 -74.2(3) no
C7 Ru1 C15 C16 165.27(15) no
C15 Ru1 C7 C6 144.51(15) no
C15 Ru1 C7 C8 15.1(3) no
C7 Ru1 C16 C15 -27.2(4) no
C7 Ru1 C16 C17 -148.1(3) no
C16 Ru1 C7 C6 162.0(3) no
C16 Ru1 C7 C8 32.6(4) no
C8 Ru1 C11 C12 17.4(2) no
C8 Ru1 C11 C18 135.2(2) no
C11 Ru1 C8 C7 104.90(18) no
C8 Ru1 C12 C11 -165.07(17) no
C8 Ru1 C12 C13 75.6(3) no
C12 Ru1 C8 C7 115.33(18) no
C8 Ru1 C15 C14 -65.1(3) no
C8 Ru1 C15 C16 174.42(19) no
C15 Ru1 C8 C7 -166.2(2) no
C8 Ru1 C16 C15 -6.1(3) no
C8 Ru1 C16 C17 -127.0(3) no
C16 Ru1 C8 C7 -162.58(15) no
C11 Ru1 C12 C13 -119.3(3) no
C12 Ru1 C11 C18 117.7(3) no
C11 Ru1 C15 C14 55.7(3) no
C11 Ru1 C15 C16 -64.78(17) no
C15 Ru1 C11 C12 -63.45(16) no
C15 Ru1 C11 C18 54.3(3) no
C11 Ru1 C16 C15 113.15(18) no
C11 Ru1 C16 C17 -7.7(3) no
C16 Ru1 C11 C12 -96.37(16) no
C16 Ru1 C11 C18 21.4(2) no
C12 Ru1 C15 C14 22.3(2) no
C12 Ru1 C15 C16 -98.19(17) no
C15 Ru1 C12 C11 114.12(17) no
C15 Ru1 C12 C13 -5.2(2) no
C12 Ru1 C16 C15 76.25(17) no
C12 Ru1 C16 C17 -44.6(3) no
C16 Ru1 C12 C11 78.27(16) no
C16 Ru1 C12 C13 -41.1(3) no
C15 Ru1 C16 C17 -120.8(4) no
C16 Ru1 C15 C14 120.5(4) no
Ru1 C1 C2 C3 -60.5(3) no
Ru1 C1 C2 C9 118.7(3) no
Ru1 C2 C3 C4 -91.2(3) no
Ru1 C2 C3 C10 117.3(3) no
C1 C2 C3 Ru1 56.2(3) no
C1 C2 C3 C4 -35.0(5) no
C1 C2 C3 C10 173.5(3) no
C9 C2 C3 Ru1 -123.0(4) no
C9 C2 C3 C4 145.8(3) no
C9 C2 C3 C10 -5.7(5) no
Ru1 C3 C4 C5 53.0(3) no
C2 C3 C4 C5 124.6(4) no
C10 C3 C4 C5 -81.7(4) no
C3 C4 C5 C6 -55.4(4) no
C4 C5 C6 Ru1 27.3(4) no
C4 C5 C6 C7 -51.8(5) no
Ru1 C6 C7 C8 59.1(3) no
C5 C6 C7 Ru1 107.7(4) no
C5 C6 C7 C8 166.7(3) no
Ru1 C7 C8 Ru1 0(13508183) no
C6 C7 C8 Ru1 -59.8(4) no
Ru1 C11 C12 C13 107.8(3) no
Ru1 C11 C18 C17 -32.2(4) no
C12 C11 C18 C17 50.5(5) no
C18 C11 C12 Ru1 -106.3(4) no
C18 C11 C12 C13 1.6(5) no
Ru1 C12 C13 C14 -12.5(4) no
C11 C12 C13 C14 -95.4(4) no
C12 C13 C14 C15 31.7(5) no
C13 C14 C15 Ru1 -36.0(5) no
C13 C14 C15 C16 45.9(6) no
Ru1 C15 C16 C17 106.0(3) no
C14 C15 C16 Ru1 -104.3(4) no
C14 C15 C16 C17 1.7(6) no
Ru1 C16 C17 C18 -7.2(5) no
C15 C16 C17 C18 -90.9(5) no
C16 C17 C18 C11 25.6(6) no
